data_1567543
loop_
_publ_author_name
'Korzy\'nski, Maciej Damian'
'Bernhardt, Moritz'
'Romankov, Vladyslav'
'Dreiser, Jan'
'Matmon, Guy'
'Pointillart, Fabrice'
'Le Guennic, Boris'
'Cador, Olivier'
'Cop\'eret, Christophe'

_publ_section_title
;
 Cyclooctatetraenide-based single-ion magnets featuring bulky
 cyclopentadienyl ligand
;
_journal_name_full 'Chemical Science'
_journal_paper_doi 10.1039/D2SC02560D
_journal_year 2022
_chemical_formula_moiety 'C25 H37 Nd'
_chemical_formula_sum 'C25 H37 Nd'
_chemical_formula_weight 481.78
_chemical_properties_physical Air-sensitive,Moisture-sensitive
_space_group_crystal_system monoclinic
_space_group_IT_number 14
_space_group_name_Hall '-P 2yn'
_space_group_name_H-M_alt 'P 1 21/n 1'
_atom_sites_solution_hydrogens difmap
_atom_sites_solution_primary direct
_audit_creation_date 2022-04-06
_audit_creation_method
;
Olex2 1.3
(compiled 2020.11.12 svn.r5f609507 for OlexSys, GUI svn.r6408)
;
_audit_update_record
;
2022-05-04 deposited with the CCDC.	2022-08-15 downloaded from the CCDC.
;
_cell_angle_alpha 90
_cell_angle_beta 98.782(5)
_cell_angle_gamma 90
_cell_formula_units_Z 4
_cell_length_a 10.1901(5)
_cell_length_b 21.8865(12)
_cell_length_c 10.2204(5)
_cell_measurement_reflns_used 14594
_cell_measurement_temperature 100.00
_cell_measurement_theta_max 27.5690
_cell_measurement_theta_min 2.2090
_cell_volume 2252.7(2)
_computing_cell_refinement 'Bruker SAINT'
_computing_data_collection 'Bruker APEX2'
_computing_data_reduction 'Bruker SAINT'
_computing_molecular_graphics 'Olex2 1.3 (Dolomanov et al., 2009)'
_computing_publication_material 'Olex2 1.3 (Dolomanov et al., 2009)'
_computing_structure_refinement 'SHELXL 2018/3 (Sheldrick, 2015)'
_computing_structure_solution 'SHELXS  (Sheldrick, 2008)'
_diffrn_ambient_temperature 100.00
_diffrn_detector 'Bruker APEX2 area detector'
_diffrn_detector_area_resol_mean 8.33
_diffrn_detector_type 'CCD area detector'
_diffrn_measured_fraction_theta_full 1.000
_diffrn_measured_fraction_theta_max 0.992
_diffrn_measurement_device 'fixed chi three-circle diffractometer'
_diffrn_measurement_device_type 'Xcalibur, Sapphire3'
_diffrn_measurement_method '\f and \w scans'
_diffrn_radiation_monochromator graphite
_diffrn_radiation_probe x-ray
_diffrn_radiation_type MoK\a
_diffrn_radiation_wavelength 0.71073
_diffrn_radiation_xray_symbol K-L~3~
_diffrn_reflns_av_R_equivalents 0.0637
_diffrn_reflns_av_unetI/netI 0.0403
_diffrn_reflns_Laue_measured_fraction_full 1.000
_diffrn_reflns_Laue_measured_fraction_max 0.992
_diffrn_reflns_limit_h_max 13
_diffrn_reflns_limit_h_min -13
_diffrn_reflns_limit_k_max 28
_diffrn_reflns_limit_k_min -28
_diffrn_reflns_limit_l_max 13
_diffrn_reflns_limit_l_min -13
_diffrn_reflns_number 47977
_diffrn_reflns_point_group_measured_fraction_full 1.000
_diffrn_reflns_point_group_measured_fraction_max 0.992
_diffrn_reflns_theta_full 25.242
_diffrn_reflns_theta_max 27.877
_diffrn_reflns_theta_min 2.221
_diffrn_source 'microfocus sealed X-ray tube'
_diffrn_source_type 'Incoatec I\ms'
_diffrn_standards_number 0
_exptl_absorpt_coefficient_mu 2.310
_exptl_absorpt_correction_T_max 1.00000
_exptl_absorpt_correction_T_min 0.81407
_exptl_absorpt_correction_type empirical
_exptl_absorpt_process_details
'CrysAlisPro 1.171.39.23a (Rigaku Oxfort Diffraction, 2015) Empirical absorption correction using spherical harmonics, implemented in SCALE3 ABSPACK scaling algorithm.'
_exptl_crystal_colour 'clear bluish green'
_exptl_crystal_colour_lustre clear
_exptl_crystal_colour_modifier bluish
_exptl_crystal_colour_primary green
_exptl_crystal_density_diffrn 1.421
_exptl_crystal_description block
_exptl_crystal_F_000 988
_exptl_crystal_preparation 'Magnetic properties'
_exptl_crystal_recrystallization_method 'Re-crystallisation from solvent: Pentane'
_exptl_crystal_size_max 0.1
_exptl_crystal_size_mid 0.1
_exptl_crystal_size_min 0.05
_refine_diff_density_max 1.156
_refine_diff_density_min -0.918
_refine_diff_density_rms 0.104
_refine_ls_extinction_method none
_refine_ls_goodness_of_fit_ref 1.118
_refine_ls_hydrogen_treatment refxyz
_refine_ls_matrix_type full
_refine_ls_number_parameters 376
_refine_ls_number_reflns 5342
_refine_ls_number_restraints 81
_refine_ls_restrained_S_all 1.110
_refine_ls_R_factor_all 0.0445
_refine_ls_R_factor_gt 0.0346
_refine_ls_shift/su_max 0.001
_refine_ls_shift/su_mean 0.000
_refine_ls_structure_factor_coef Fsqd
_refine_ls_weighting_details 'w=1/[\s^2^(Fo^2^)+(0.0188P)^2^+1.8183P] where P=(Fo^2^+2Fc^2^)/3'
_refine_ls_weighting_scheme calc
_refine_ls_wR_factor_gt 0.0586
_refine_ls_wR_factor_ref 0.0615
_reflns_Friedel_coverage 0.000
_reflns_number_gt 4665
_reflns_number_total 5342
_reflns_threshold_expression 'I > 2\s(I)'
_cod_data_source_file d2sc02560d2.cif
_cod_data_source_block COTNdCpttt
_cod_database_code 1567543
_shelx_shelxl_version_number 2018/3
_shelx_space_group_comment
;
The symmetry employed for this shelxl refinement is uniquely defined
by the following loop, which should always be used as a source of
symmetry information in preference to the above space-group names.
They are only intended as comments.
;
_shelx_estimated_absorpt_t_max 0.893
_shelx_estimated_absorpt_t_min 0.802
_olex2_refinement_description
;
1. Fixed Uiso
 At 1.2 times of:
  All H(H) groups, All C(H) groups
 At 1.5 times of:
  All C(H,H,H) groups
2. Restrained distances
 C7-H7 \\sim C8-H8 \\sim C11-H11 \\sim C12-H12 \\sim C13-H13
 with sigma of 0.02
 C1-C2 \\sim C2-C3 \\sim C3-C4 \\sim C4-C5 \\sim C5-C1
 with sigma of 0.02
 C6-C7 \\sim C7-C8 \\sim C8-C9 \\sim C9-C10 \\sim C10-C11 \\sim C11-C12 \\sim
C12-C13 \\sim C13-C6
 with sigma of 0.02
3. Restrained planarity
 C1, C2, C3, C4, C5
 with sigma of 0.1
 C6, C7, C8, C9, C10, C11, C12, C13
 with sigma of 0.1
4. Rigid bond restraints
 C1, C2, C3, C4, C5
 with sigma for 1-2 distances of 0.01 and sigma for 1-3 distances of 0.01
 C6, C7, C8, C9, C10, C11, C12, C13
 with sigma for 1-2 distances of 0.01 and sigma for 1-3 distances of 0.01
;
_olex2_exptl_crystal_mounting_method 'paratone oil'
_olex2_submission_special_instructions 'No special instructions were received'

loop_
_space_group_symop_operation_xyz
'x, y, z'
'-x+1/2, y+1/2, -z+1/2'
'-x, -y, -z'
'x-1/2, -y-1/2, z-1/2'

loop_
_atom_site_label
_atom_site_type_symbol
_atom_site_fract_x
_atom_site_fract_y
_atom_site_fract_z
_atom_site_U_iso_or_equiv
_atom_site_adp_type
_atom_site_occupancy
_atom_site_site_symmetry_order
_atom_site_calc_flag
_atom_site_refinement_flags_posn
_atom_site_refinement_flags_adp
_atom_site_refinement_flags_occupancy
_atom_site_disorder_assembly
_atom_site_disorder_group
Nd1 Nd 0.68949(2) 0.16095(2) 0.72840(2) 0.01692(6) Uani 1 1 d . . . . .
C401 C 1.0873(3) 0.16201(16) 0.8788(4) 0.0240(7) Uani 1 1 d . . . . .
C3 C 0.7918(3) 0.04572(13) 0.7864(3) 0.0125(6) Uani 1 1 d D U . . .
C5 C 0.8439(3) 0.11821(14) 0.9487(3) 0.0131(6) Uani 1 1 d D U . . .
H5 H 0.887(3) 0.1474(14) 1.002(3) 0.016 Uiso 1 1 d . U . . .
C1 C 0.7146(3) 0.09770(12) 0.9589(3) 0.0110(6) Uani 1 1 d D U . . .
C2 C 0.6841(3) 0.05350(13) 0.8588(3) 0.0131(6) Uani 1 1 d D U . . .
C300 C 0.7839(3) -0.00104(13) 0.6721(3) 0.0159(6) Uani 1 1 d . . . . .
C402 C 1.0606(4) 0.09984(17) 0.6768(3) 0.0254(7) Uani 1 1 d . . . . .
C100 C 0.6294(3) 0.11657(13) 1.0622(3) 0.0136(6) Uani 1 1 d . . . . .
C400 C 1.0389(3) 0.09904(14) 0.8219(3) 0.0156(6) Uani 1 1 d . . . . .
C4 C 0.8940(3) 0.08790(12) 0.8437(3) 0.0115(6) Uani 1 1 d D U . . .
C101 C 0.6592(3) 0.18204(15) 1.1072(3) 0.0196(7) Uani 1 1 d . . . . .
C13 C 0.6795(3) 0.28005(15) 0.7667(3) 0.0258(7) Uani 1 1 d D U . . .
C10 C 0.7075(3) 0.20042(15) 0.4884(3) 0.0250(7) Uani 1 1 d D U . . .
H10 H 0.751(3) 0.1830(16) 0.423(3) 0.030 Uiso 1 1 d . U . . .
C7 C 0.4625(3) 0.22176(14) 0.6750(3) 0.0245(7) Uani 1 1 d D U . . .
C6 C 0.5474(3) 0.26008(15) 0.7599(3) 0.0245(7) Uani 1 1 d D U . . .
C302 C 0.9038(4) -0.04468(16) 0.6880(3) 0.0229(7) Uani 1 1 d . . . . .
C9 C 0.5757(3) 0.18053(15) 0.4818(3) 0.0263(7) Uani 1 1 d D U . . .
H9 H 0.550(3) 0.1523(16) 0.411(3) 0.032 Uiso 1 1 d . U . . .
C303 C 0.7687(4) 0.03042(16) 0.5361(3) 0.0225(7) Uani 1 1 d . . . . .
C102 C 0.6608(3) 0.07437(16) 1.1835(3) 0.0208(7) Uani 1 1 d . . . . .
C11 C 0.7941(3) 0.23770(15) 0.5756(3) 0.0237(7) Uani 1 1 d D U . . .
C301 C 0.6615(4) -0.04222(17) 0.6704(4) 0.0278(8) Uani 1 1 d . . . . .
C8 C 0.4743(3) 0.18874(15) 0.5597(3) 0.0260(7) Uani 1 1 d D U . . .
C12 C 0.7824(3) 0.27036(15) 0.6916(3) 0.0245(7) Uani 1 1 d D U . . .
C103 C 0.4812(3) 0.11065(17) 1.0062(3) 0.0218(7) Uani 1 1 d . . . . .
H10G H 0.456(3) 0.1368(17) 0.928(4) 0.033 Uiso 1 1 d . U . . .
H10H H 0.429(3) 0.1236(16) 1.070(3) 0.033 Uiso 1 1 d . U . . .
H10I H 0.454(3) 0.0693(17) 0.983(3) 0.033 Uiso 1 1 d . U . . .
C403 C 1.1274(3) 0.05066(18) 0.8998(4) 0.0276(8) Uani 1 1 d . . . . .
H2 H 0.607(3) 0.0307(13) 0.845(3) 0.012(8) Uiso 1 1 d . . . . .
H8 H 0.401(2) 0.1665(13) 0.531(3) 0.018(8) Uiso 1 1 d D . . . .
H13 H 0.708(3) 0.3034(14) 0.838(2) 0.029(9) Uiso 1 1 d D . . . .
H7 H 0.386(2) 0.2138(14) 0.704(3) 0.021(9) Uiso 1 1 d D . . . .
H12 H 0.859(2) 0.2882(13) 0.728(3) 0.016(8) Uiso 1 1 d D . . . .
H11 H 0.878(2) 0.2410(16) 0.559(3) 0.033(10) Uiso 1 1 d D . . . .
H40D H 1.042(3) 0.0608(15) 0.632(3) 0.016(8) Uiso 1 1 d . . . . .
H30D H 0.839(3) 0.0595(15) 0.524(3) 0.015(8) Uiso 1 1 d . . . . .
H10D H 0.757(3) 0.0778(15) 1.222(3) 0.025(9) Uiso 1 1 d . . . . .
H30G H 0.578(3) -0.0178(15) 0.655(3) 0.019(8) Uiso 1 1 d . . . . .
H40G H 1.219(3) 0.0563(14) 0.887(3) 0.020(8) Uiso 1 1 d . . . . .
H10E H 0.611(3) 0.0845(15) 1.251(3) 0.026(9) Uiso 1 1 d . . . . .
H30H H 0.665(3) -0.0640(16) 0.753(3) 0.027(10) Uiso 1 1 d . . . . .
H40H H 1.104(3) 0.0093(16) 0.871(3) 0.026(9) Uiso 1 1 d . . . . .
H40E H 1.008(3) 0.1318(17) 0.627(3) 0.030(10) Uiso 1 1 d . . . . .
H40F H 1.159(3) 0.1096(16) 0.674(3) 0.031(9) Uiso 1 1 d . . . . .
H40A H 1.177(4) 0.1681(15) 0.857(3) 0.030(9) Uiso 1 1 d . . . . .
H10F H 0.645(3) 0.0328(16) 1.157(3) 0.021(9) Uiso 1 1 d . . . . .
H10A H 0.752(3) 0.1887(14) 1.148(3) 0.017(8) Uiso 1 1 d . . . . .
H30E H 0.762(3) 0.0014(17) 0.464(4) 0.040(11) Uiso 1 1 d . . . . .
H40B H 1.032(3) 0.1954(17) 0.836(3) 0.033(10) Uiso 1 1 d . . . . .
H30F H 0.686(4) 0.0518(16) 0.522(3) 0.030(10) Uiso 1 1 d . . . . .
H10B H 0.605(3) 0.1908(15) 1.173(3) 0.023(9) Uiso 1 1 d . . . . .
H40C H 1.094(3) 0.1626(14) 0.976(3) 0.024(9) Uiso 1 1 d . . . . .
H30I H 0.657(3) -0.0739(17) 0.593(4) 0.042(11) Uiso 1 1 d . . . . .
H40I H 1.121(3) 0.0529(17) 0.994(4) 0.039(11) Uiso 1 1 d . . . . .
H10C H 0.644(3) 0.2105(16) 1.039(3) 0.031(10) Uiso 1 1 d . . . . .
H30A H 0.889(3) -0.0757(15) 0.617(3) 0.020(8) Uiso 1 1 d . . . . .
H30B H 0.988(4) -0.0225(17) 0.684(3) 0.035(10) Uiso 1 1 d . . . . .
H30C H 0.907(3) -0.0655(17) 0.771(4) 0.040(11) Uiso 1 1 d . . . . .
H6 H 0.510(4) 0.2727(18) 0.827(4) 0.048 Uiso 1 1 d . U . . .

loop_
_atom_site_aniso_label
_atom_site_aniso_U_11
_atom_site_aniso_U_22
_atom_site_aniso_U_33
_atom_site_aniso_U_23
_atom_site_aniso_U_13
_atom_site_aniso_U_12
Nd1 0.01591(9) 0.01745(9) 0.01711(9) 0.00655(7) 0.00155(6) 0.00375(7)
C401 0.0140(16) 0.0261(19) 0.0328(19) -0.0039(16) 0.0066(14) -0.0043(15)
C3 0.0153(15) 0.0102(14) 0.0123(14) 0.0022(11) 0.0030(11) 0.0049(11)
C5 0.0134(14) 0.0161(15) 0.0094(13) -0.0013(11) 0.0007(11) 0.0006(12)
C1 0.0129(14) 0.0107(14) 0.0099(13) 0.0023(11) 0.0029(11) 0.0017(11)
C2 0.0121(14) 0.0124(15) 0.0155(14) -0.0005(11) 0.0045(11) -0.0041(11)
C300 0.0197(16) 0.0117(15) 0.0179(15) -0.0037(12) 0.0083(12) -0.0016(12)
C402 0.0229(18) 0.028(2) 0.0272(18) -0.0052(16) 0.0106(14) -0.0052(16)
C100 0.0146(14) 0.0148(15) 0.0122(13) -0.0010(11) 0.0044(11) -0.0005(12)
C400 0.0085(14) 0.0174(16) 0.0208(15) -0.0035(12) 0.0018(11) 0.0014(11)
C4 0.0122(14) 0.0093(14) 0.0126(13) 0.0022(11) 0.0007(11) 0.0029(11)
C101 0.0246(18) 0.0191(17) 0.0171(16) -0.0025(13) 0.0097(14) 0.0010(13)
C13 0.036(2) 0.0204(18) 0.0191(16) -0.0047(14) -0.0012(14) -0.0021(15)
C10 0.038(2) 0.0232(18) 0.0149(15) 0.0055(13) 0.0067(14) 0.0084(15)
C7 0.0167(17) 0.0218(18) 0.0345(19) 0.0072(14) 0.0026(14) 0.0054(13)
C6 0.0286(18) 0.0251(19) 0.0204(16) -0.0011(14) 0.0057(14) 0.0105(14)
C302 0.0292(19) 0.0170(17) 0.0235(18) -0.0030(14) 0.0071(14) 0.0040(14)
C9 0.035(2) 0.0196(18) 0.0205(16) -0.0038(14) -0.0077(14) 0.0042(14)
C303 0.030(2) 0.0224(19) 0.0150(16) -0.0019(14) 0.0023(14) 0.0004(15)
C102 0.0249(18) 0.0263(19) 0.0133(15) 0.0012(13) 0.0095(13) 0.0050(15)
C11 0.0221(18) 0.0238(18) 0.0261(17) 0.0089(14) 0.0067(14) -0.0001(14)
C301 0.033(2) 0.027(2) 0.0267(19) -0.0133(16) 0.0126(16) -0.0114(16)
C8 0.0210(17) 0.0201(18) 0.0323(18) 0.0012(14) -0.0105(14) -0.0003(14)
C12 0.0232(18) 0.0206(18) 0.0270(17) 0.0052(14) -0.0050(14) -0.0064(14)
C103 0.0190(17) 0.0274(19) 0.0200(16) -0.0037(14) 0.0064(13) 0.0015(14)
C403 0.0145(18) 0.030(2) 0.037(2) 0.0019(17) -0.0007(15) 0.0056(15)

loop_
_atom_type_symbol
_atom_type_description
_atom_type_scat_dispersion_real
_atom_type_scat_dispersion_imag
_atom_type_scat_source
C C 0.0033 0.0016 'International Tables Vol C Tables 4.2.6.8 and 6.1.1.4'
H H 0.0000 0.0000 'International Tables Vol C Tables 4.2.6.8 and 6.1.1.4'
Nd Nd -0.1943 3.0179 'International Tables Vol C Tables 4.2.6.8 and 6.1.1.4'

loop_
_geom_angle_atom_site_label_1
_geom_angle_atom_site_label_2
_geom_angle_atom_site_label_3
_geom_angle
_geom_angle_site_symmetry_1
_geom_angle_site_symmetry_3
_geom_angle_publ_flag
C5 Nd1 C1 30.16(8) . . ?
C5 Nd1 C4 30.22(8) . . ?
C1 Nd1 C4 50.57(8) . . ?
C2 Nd1 C5 48.99(9) . . ?
C2 Nd1 C1 30.11(8) . . ?
C2 Nd1 C4 49.77(8) . . ?
C13 Nd1 C5 104.38(10) . . ?
C13 Nd1 C1 112.10(9) . . ?
C13 Nd1 C2 141.30(9) . . ?
C13 Nd1 C4 123.73(9) . . ?
C13 Nd1 C7 58.87(10) . . ?
C13 Nd1 C6 30.82(10) . . ?
C13 Nd1 C9 87.71(10) . . ?
C13 Nd1 C8 79.80(10) . . ?
C10 Nd1 C5 140.66(9) . . ?
C10 Nd1 C1 165.09(9) . . ?
C10 Nd1 C2 138.85(9) . . ?
C10 Nd1 C4 115.76(9) . . ?
C10 Nd1 C13 79.85(10) . . ?
C10 Nd1 C7 79.99(10) . . ?
C10 Nd1 C6 87.80(10) . . ?
C10 Nd1 C9 30.83(10) . . ?
C10 Nd1 C8 59.06(11) . . ?
C7 Nd1 C5 136.20(9) . . ?
C7 Nd1 C1 113.50(9) . . ?
C7 Nd1 C2 117.04(9) . . ?
C7 Nd1 C4 164.06(9) . . ?
C7 Nd1 C6 30.72(10) . . ?
C6 Nd1 C5 116.07(9) . . ?
C6 Nd1 C1 107.03(9) . . ?
C6 Nd1 C2 126.70(9) . . ?
C6 Nd1 C4 144.69(9) . . ?
C9 Nd1 C5 164.36(9) . . ?
C9 Nd1 C1 151.76(10) . . ?
C9 Nd1 C2 124.84(10) . . ?
C9 Nd1 C4 134.19(9) . . ?
C9 Nd1 C7 58.73(10) . . ?
C9 Nd1 C6 79.36(10) . . ?
C9 Nd1 C8 30.91(10) . . ?
C11 Nd1 C5 118.55(9) . . ?
C11 Nd1 C1 148.20(9) . . ?
C11 Nd1 C2 152.65(9) . . ?
C11 Nd1 C4 106.08(9) . . ?
C11 Nd1 C13 59.01(10) . . ?
C11 Nd1 C10 31.18(10) . . ?
C11 Nd1 C7 88.69(10) . . ?
C11 Nd1 C6 80.09(10) . . ?
C11 Nd1 C9 59.22(10) . . ?
C11 Nd1 C8 80.60(10) . . ?
C8 Nd1 C5 160.00(10) . . ?
C8 Nd1 C1 130.01(9) . . ?
C8 Nd1 C2 116.33(10) . . ?
C8 Nd1 C4 155.92(9) . . ?
C8 Nd1 C7 30.73(10) . . ?
C8 Nd1 C6 58.55(10) . . ?
C12 Nd1 C5 104.94(10) . . ?
C12 Nd1 C1 127.05(9) . . ?
C12 Nd1 C2 153.92(9) . . ?
C12 Nd1 C4 109.03(9) . . ?
C12 Nd1 C13 31.00(10) . . ?
C12 Nd1 C10 59.27(10) . . ?
C12 Nd1 C7 80.51(10) . . ?
C12 Nd1 C6 59.13(11) . . ?
C12 Nd1 C9 80.25(10) . . ?
C12 Nd1 C11 31.04(10) . . ?
C12 Nd1 C8 88.75(10) . . ?
C400 C401 H40A 107(2) . . ?
C400 C401 H40B 112(2) . . ?
C400 C401 H40C 111.0(19) . . ?
H40A C401 H40B 107(3) . . ?
H40A C401 H40C 108(3) . . ?
H40B C401 H40C 112(3) . . ?
C2 C3 Nd1 72.93(16) . . ?
C2 C3 C300 121.1(2) . . ?
C2 C3 C4 106.1(2) . . ?
C300 C3 Nd1 117.93(17) . . ?
C4 C3 Nd1 74.25(15) . . ?
C4 C3 C300 132.8(2) . . ?
Nd1 C5 H5 115.1(19) . . ?
C1 C5 Nd1 74.97(15) . . ?
C1 C5 H5 123.5(19) . . ?
C1 C5 C4 110.7(2) . . ?
C4 C5 Nd1 76.30(15) . . ?
C4 C5 H5 125.7(19) . . ?
C5 C1 Nd1 74.86(15) . . ?
C5 C1 C100 127.1(2) . . ?
C2 C1 Nd1 74.84(15) . . ?
C2 C1 C5 105.7(2) . . ?
C2 C1 C100 127.2(2) . . ?
C100 C1 Nd1 118.40(17) . . ?
Nd1 C2 H2 118.4(18) . . ?
C3 C2 Nd1 76.88(16) . . ?
C3 C2 H2 123.9(18) . . ?
C1 C2 Nd1 75.05(16) . . ?
C1 C2 C3 111.0(2) . . ?
C1 C2 H2 125.0(18) . . ?
C302 C300 C3 112.4(2) . . ?
C303 C300 C3 111.9(2) . . ?
C303 C300 C302 110.0(3) . . ?
C301 C300 C3 110.2(2) . . ?
C301 C300 C302 105.5(3) . . ?
C301 C300 C303 106.5(3) . . ?
C400 C402 H40D 113.6(18) . . ?
C400 C402 H40E 111(2) . . ?
C400 C402 H40F 108.5(19) . . ?
H40D C402 H40E 109(3) . . ?
H40D C402 H40F 107(3) . . ?
H40E C402 H40F 107(3) . . ?
C1 C100 C102 109.0(2) . . ?
C1 C100 C103 110.6(2) . . ?
C101 C100 C1 110.9(2) . . ?
C101 C100 C102 108.3(2) . . ?
C101 C100 C103 109.4(3) . . ?
C103 C100 C102 108.7(3) . . ?
C402 C400 C401 105.6(3) . . ?
C402 C400 C4 115.0(2) . . ?
C402 C400 C403 110.5(3) . . ?
C4 C400 C401 110.1(2) . . ?
C403 C400 C401 107.0(3) . . ?
C403 C400 C4 108.4(2) . . ?
C3 C4 Nd1 75.27(15) . . ?
C3 C4 C400 133.4(2) . . ?
C5 C4 Nd1 73.48(16) . . ?
C5 C4 C3 106.5(2) . . ?
C5 C4 C400 119.7(2) . . ?
C400 C4 Nd1 121.71(18) . . ?
C100 C101 H10A 113.6(18) . . ?
C100 C101 H10B 107(2) . . ?
C100 C101 H10C 114(2) . . ?
H10A C101 H10B 107(3) . . ?
H10A C101 H10C 105(3) . . ?
H10B C101 H10C 110(3) . . ?
Nd1 C13 H13 132(2) . . ?
C6 C13 Nd1 75.18(19) . . ?
C6 C13 H13 114(2) . . ?
C12 C13 Nd1 73.84(19) . . ?
C12 C13 C6 135.5(3) . . ?
C12 C13 H13 111(2) . . ?
Nd1 C10 H10 130(2) . . ?
C9 C10 Nd1 75.01(18) . . ?
C9 C10 H10 113(2) . . ?
C9 C10 C11 135.3(3) . . ?
C11 C10 Nd1 74.22(18) . . ?
C11 C10 H10 112(2) . . ?
Nd1 C7 H7 128(2) . . ?
C6 C7 Nd1 74.75(18) . . ?
C6 C7 H7 114(2) . . ?
C8 C7 Nd1 74.36(18) . . ?
C8 C7 C6 134.6(3) . . ?
C8 C7 H7 112(2) . . ?
Nd1 C6 H6 131(3) . . ?
C13 C6 Nd1 74.00(19) . . ?
C13 C6 H6 113(3) . . ?
C7 C6 Nd1 74.53(18) . . ?
C7 C6 C13 135.2(3) . . ?
C7 C6 H6 112(3) . . ?
C300 C302 H30A 108.4(18) . . ?
C300 C302 H30B 112(2) . . ?
C300 C302 H30C 108(2) . . ?
H30A C302 H30B 110(3) . . ?
H30A C302 H30C 108(3) . . ?
H30B C302 H30C 111(3) . . ?
Nd1 C9 H9 130(2) . . ?
C10 C9 Nd1 74.16(18) . . ?
C10 C9 H9 113(2) . . ?
C10 C9 C8 135.4(3) . . ?
C8 C9 Nd1 74.61(18) . . ?
C8 C9 H9 112(2) . . ?
C300 C303 H30D 115.6(17) . . ?
C300 C303 H30E 112(2) . . ?
C300 C303 H30F 109(2) . . ?
H30D C303 H30E 107(3) . . ?
H30D C303 H30F 108(3) . . ?
H30E C303 H30F 104(3) . . ?
C100 C102 H10D 109.7(18) . . ?
C100 C102 H10E 112(2) . . ?
C100 C102 H10F 109.6(19) . . ?
H10D C102 H10E 108(3) . . ?
H10D C102 H10F 107(3) . . ?
H10E C102 H10F 110(3) . . ?
Nd1 C11 H11 130(2) . . ?
C10 C11 Nd1 74.60(18) . . ?
C10 C11 H11 117(2) . . ?
C12 C11 Nd1 74.29(18) . . ?
C12 C11 C10 134.4(3) . . ?
C12 C11 H11 109(2) . . ?
C300 C301 H30G 111.1(19) . . ?
C300 C301 H30H 111(2) . . ?
C300 C301 H30I 110.1(19) . . ?
H30G C301 H30H 109(3) . . ?
H30G C301 H30I 107(3) . . ?
H30H C301 H30I 109(3) . . ?
Nd1 C8 H8 130(2) . . ?
C7 C8 Nd1 74.91(17) . . ?
C7 C8 C9 134.8(3) . . ?
C7 C8 H8 112(2) . . ?
C9 C8 Nd1 74.49(18) . . ?
C9 C8 H8 113(2) . . ?
Nd1 C12 H12 130(2) . . ?
C13 C12 Nd1 75.17(19) . . ?
C13 C12 H12 112.3(19) . . ?
C11 C12 Nd1 74.67(19) . . ?
C11 C12 C13 134.7(3) . . ?
C11 C12 H12 113(2) . . ?
C100 C103 H10G 112(2) . . ?
C100 C103 H10H 110(2) . . ?
C100 C103 H10I 114(2) . . ?
H10G C103 H10H 106(3) . . ?
H10G C103 H10I 109(3) . . ?
H10H C103 H10I 106(3) . . ?
C400 C403 H40G 110.0(19) . . ?
C400 C403 H40H 113(2) . . ?
C400 C403 H40I 111(2) . . ?
H40G C403 H40H 105(3) . . ?
H40G C403 H40I 110(3) . . ?
H40H C403 H40I 107(3) . . ?

loop_
_geom_bond_atom_site_label_1
_geom_bond_atom_site_label_2
_geom_bond_distance
_geom_bond_site_symmetry_2
_geom_bond_publ_flag
Nd1 C5 2.709(3) . ?
Nd1 C1 2.711(3) . ?
Nd1 C2 2.708(3) . ?
Nd1 C4 2.745(3) . ?
Nd1 C13 2.640(3) . ?
Nd1 C10 2.633(3) . ?
Nd1 C7 2.652(3) . ?
Nd1 C6 2.655(3) . ?
Nd1 C9 2.644(3) . ?
Nd1 C11 2.628(3) . ?
Nd1 C8 2.645(3) . ?
Nd1 C12 2.623(3) . ?
C401 C400 1.547(4) . ?
C401 H40A 0.98(4) . ?
C401 H40B 0.98(4) . ?
C401 H40C 0.99(3) . ?
C3 C2 1.425(4) . ?
C3 C300 1.546(4) . ?
C3 C4 1.447(4) . ?
C5 H5 0.91(3) . ?
C5 C1 1.410(4) . ?
C5 C4 1.422(4) . ?
C1 C2 1.408(4) . ?
C1 C100 1.523(4) . ?
C2 H2 0.92(3) . ?
C300 C302 1.540(4) . ?
C300 C303 1.537(4) . ?
C300 C301 1.536(4) . ?
C402 C400 1.533(4) . ?
C402 H40D 0.98(3) . ?
C402 H40E 0.97(4) . ?
C402 H40F 1.03(3) . ?
C100 C101 1.521(4) . ?
C100 C102 1.540(4) . ?
C100 C103 1.536(4) . ?
C400 C4 1.545(4) . ?
C400 C403 1.533(4) . ?
C101 H10A 0.98(3) . ?
C101 H10B 0.95(3) . ?
C101 H10C 0.93(4) . ?
C13 C6 1.407(5) . ?
C13 C12 1.406(4) . ?
C13 H13 0.899(19) . ?
C10 H10 0.93(3) . ?
C10 C9 1.403(5) . ?
C10 C11 1.414(4) . ?
C7 C6 1.406(4) . ?
C7 C8 1.404(4) . ?
C7 H7 0.894(19) . ?
C6 H6 0.88(4) . ?
C302 H30A 0.99(3) . ?
C302 H30B 0.99(4) . ?
C302 H30C 0.96(4) . ?
C9 H9 0.95(3) . ?
C9 C8 1.409(5) . ?
C303 H30D 0.98(3) . ?
C303 H30E 0.97(4) . ?
C303 H30F 0.95(4) . ?
C102 H10D 1.01(3) . ?
C102 H10E 0.95(3) . ?
C102 H10F 0.96(3) . ?
C11 C12 1.405(4) . ?
C11 H11 0.898(19) . ?
C301 H30G 1.00(3) . ?
C301 H30H 0.96(3) . ?
C301 H30I 1.05(4) . ?
C8 H8 0.905(19) . ?
C12 H12 0.897(18) . ?
C103 H10G 0.98(4) . ?
C103 H10H 0.94(4) . ?
C103 H10I 0.97(4) . ?
C403 H40G 0.97(3) . ?
C403 H40H 0.97(3) . ?
C403 H40I 0.98(4) . ?

loop_
_geom_torsion_atom_site_label_1
_geom_torsion_atom_site_label_2
_geom_torsion_atom_site_label_3
_geom_torsion_atom_site_label_4
_geom_torsion
_geom_torsion_site_symmetry_1
_geom_torsion_site_symmetry_2
_geom_torsion_site_symmetry_3
_geom_torsion_site_symmetry_4
_geom_torsion_publ_flag
Nd1 C3 C2 C1 -68.1(2) . . . . ?
Nd1 C3 C300 C302 146.2(2) . . . . ?
Nd1 C3 C300 C303 21.8(3) . . . . ?
Nd1 C3 C300 C301 -96.4(3) . . . . ?
Nd1 C3 C4 C5 67.39(19) . . . . ?
Nd1 C3 C4 C400 -120.0(3) . . . . ?
Nd1 C5 C1 C2 69.05(19) . . . . ?
Nd1 C5 C1 C100 -114.4(3) . . . . ?
Nd1 C5 C4 C3 -68.63(18) . . . . ?
Nd1 C5 C4 C400 117.5(2) . . . . ?
Nd1 C1 C2 C3 69.3(2) . . . . ?
Nd1 C1 C100 C101 -60.9(3) . . . . ?
Nd1 C1 C100 C102 179.98(19) . . . . ?
Nd1 C1 C100 C103 60.6(3) . . . . ?
Nd1 C13 C6 C7 -46.9(4) . . . . ?
Nd1 C13 C12 C11 49.7(4) . . . . ?
Nd1 C10 C9 C8 47.1(4) . . . . ?
Nd1 C10 C11 C12 -48.5(4) . . . . ?
Nd1 C7 C6 C13 46.8(4) . . . . ?
Nd1 C7 C8 C9 -48.8(4) . . . . ?
Nd1 C9 C8 C7 49.0(4) . . . . ?
Nd1 C11 C12 C13 -49.9(4) . . . . ?
C401 C400 C4 Nd1 63.2(3) . . . . ?
C401 C400 C4 C3 163.1(3) . . . . ?
C401 C400 C4 C5 -25.0(4) . . . . ?
C5 C1 C2 Nd1 -69.07(19) . . . . ?
C5 C1 C2 C3 0.2(3) . . . . ?
C5 C1 C100 C101 31.2(4) . . . . ?
C5 C1 C100 C102 -87.9(3) . . . . ?
C5 C1 C100 C103 152.6(3) . . . . ?
C1 C5 C4 Nd1 67.8(2) . . . . ?
C1 C5 C4 C3 -0.8(3) . . . . ?
C1 C5 C4 C400 -174.7(2) . . . . ?
C2 C3 C300 C302 -127.7(3) . . . . ?
C2 C3 C300 C303 107.9(3) . . . . ?
C2 C3 C300 C301 -10.3(4) . . . . ?
C2 C3 C4 Nd1 -66.49(19) . . . . ?
C2 C3 C4 C5 0.9(3) . . . . ?
C2 C3 C4 C400 173.6(3) . . . . ?
C2 C1 C100 C101 -153.0(3) . . . . ?
C2 C1 C100 C102 87.9(3) . . . . ?
C2 C1 C100 C103 -31.5(4) . . . . ?
C300 C3 C2 Nd1 -112.8(2) . . . . ?
C300 C3 C2 C1 179.1(2) . . . . ?
C300 C3 C4 Nd1 113.7(3) . . . . ?
C300 C3 C4 C5 -178.9(3) . . . . ?
C300 C3 C4 C400 -6.2(5) . . . . ?
C402 C400 C4 Nd1 -55.9(3) . . . . ?
C402 C400 C4 C3 44.0(4) . . . . ?
C402 C400 C4 C5 -144.1(3) . . . . ?
C100 C1 C2 Nd1 114.4(3) . . . . ?
C100 C1 C2 C3 -176.3(3) . . . . ?
C4 C3 C2 Nd1 67.41(18) . . . . ?
C4 C3 C2 C1 -0.7(3) . . . . ?
C4 C3 C300 C302 52.1(4) . . . . ?
C4 C3 C300 C303 -72.3(4) . . . . ?
C4 C3 C300 C301 169.4(3) . . . . ?
C4 C5 C1 Nd1 -68.7(2) . . . . ?
C4 C5 C1 C2 0.4(3) . . . . ?
C4 C5 C1 C100 176.9(3) . . . . ?
C10 C9 C8 Nd1 -47.0(4) . . . . ?
C10 C9 C8 C7 2.0(7) . . . . ?
C10 C11 C12 Nd1 48.5(4) . . . . ?
C10 C11 C12 C13 -1.3(7) . . . . ?
C6 C13 C12 Nd1 -47.5(4) . . . . ?
C6 C13 C12 C11 2.2(7) . . . . ?
C6 C7 C8 Nd1 48.7(3) . . . . ?
C6 C7 C8 C9 -0.1(6) . . . . ?
C9 C10 C11 Nd1 48.1(4) . . . . ?
C9 C10 C11 C12 -0.3(7) . . . . ?
C11 C10 C9 Nd1 -47.9(4) . . . . ?
C11 C10 C9 C8 -0.8(7) . . . . ?
C8 C7 C6 Nd1 -48.6(3) . . . . ?
C8 C7 C6 C13 -1.9(6) . . . . ?
C12 C13 C6 Nd1 47.1(4) . . . . ?
C12 C13 C6 C7 0.2(7) . . . . ?
C403 C400 C4 Nd1 179.8(2) . . . . ?
C403 C400 C4 C3 -80.2(4) . . . . ?
C403 C400 C4 C5 91.7(3) . . . . ?
